data_7705795
loop_
_publ_author_name
'M\"ortel, Max'
'Seller, Michael'
'Heinemann, Frank W.'
'Khusniyarov, Marat M.'

_publ_section_title
;
 A valence tautomeric cobalt-dioxolene complex with an anchoring group for
 prospective chemical grafting to metal oxides.
;
_journal_issue 48
_journal_name_full 'Dalton transactions (Cambridge, England : 2003)'
_journal_page_first 17532
_journal_page_last 17536
_journal_paper_doi 10.1039/d0dt03771k
_journal_volume 49
_journal_year 2020
_chemical_formula_moiety 'C49 H56 Co N2 O6'
_chemical_formula_sum 'C49 H56 Co N2 O6'
_chemical_formula_weight 827.88
_space_group_crystal_system triclinic
_space_group_IT_number 2
_space_group_name_Hall '-P 1'
_space_group_name_H-M_alt 'P -1'
_atom_sites_solution_hydrogens geom
_audit_creation_date 2020-08-05
_audit_creation_method
;
Olex2 1.2
(compiled 2018.05.29 svn.r3508 for OlexSys, GUI svn.r5506)
;
_audit_update_record
;
2020-10-23 deposited with the CCDC.	2020-11-27 downloaded from the CCDC.
;
_cell_angle_alpha 99.1620(10)
_cell_angle_beta 93.2430(10)
_cell_angle_gamma 105.8160(10)
_cell_formula_units_Z 2
_cell_length_a 10.8175(4)
_cell_length_b 11.9090(4)
_cell_length_c 17.9599(6)
_cell_measurement_reflns_used 9988
_cell_measurement_temperature 293(2)
_cell_measurement_theta_max 28.29
_cell_measurement_theta_min 2.26
_cell_volume 2185.50(13)
_computing_cell_refinement 'SAINT V8.38A (Bruker AXS, 2016)'
_computing_data_collection 'Bruker APEX3 (Bruker AXS, 2015)'
_computing_data_reduction 'SAINT V8.38A (Bruker AXS, 2016)'
_computing_molecular_graphics 'SHELXTL 6.12 (Bruker AXS, 2002)'
_computing_publication_material 'Olex2 (Dolomanov et al., 2009)'
_computing_structure_refinement 'SHELXL-2018/3 (Sheldrick, 2015)'
_computing_structure_solution 'SHELX XT 2014/5 (Sheldrick, 2015)'
_diffrn_ambient_temperature 293(2)
_diffrn_measured_fraction_theta_full 0.999
_diffrn_measured_fraction_theta_max 0.999
_diffrn_measurement_device_type 'Bruker Kappa ImuS Duo Photon II CPAD'
_diffrn_measurement_method '\f and \w scans'
_diffrn_radiation_monochromator 'Quazar focussing montel optics'
_diffrn_radiation_source 'ImuS high brilliance micro-focus tube'
_diffrn_radiation_type MoK\a
_diffrn_radiation_wavelength 0.71073
_diffrn_reflns_av_R_equivalents 0.0774
_diffrn_reflns_av_unetI/netI 0.0446
_diffrn_reflns_Laue_measured_fraction_full 0.999
_diffrn_reflns_Laue_measured_fraction_max 0.999
_diffrn_reflns_limit_h_max 13
_diffrn_reflns_limit_h_min -13
_diffrn_reflns_limit_k_max 14
_diffrn_reflns_limit_k_min -15
_diffrn_reflns_limit_l_max 23
_diffrn_reflns_limit_l_min -23
_diffrn_reflns_number 82032
_diffrn_reflns_point_group_measured_fraction_full 0.999
_diffrn_reflns_point_group_measured_fraction_max 0.999
_diffrn_reflns_theta_full 25.242
_diffrn_reflns_theta_max 27.103
_diffrn_reflns_theta_min 1.960
_diffrn_standards_number 0
_exptl_absorpt_coefficient_mu 0.443
_exptl_absorpt_correction_T_max 0.7458
_exptl_absorpt_correction_T_min 0.6956
_exptl_absorpt_correction_type multi-scan
_exptl_absorpt_process_details
;
SADABS-2016/2 (Bruker,2016/2) was used for absorption correction.
wR2(int) was 0.1190 before and 0.0628 after correction.
The Ratio of minimum to maximum transmission is 0.9327.
The \l/2 correction factor is Not present.
;
_exptl_crystal_colour black
_exptl_crystal_density_diffrn 1.258
_exptl_crystal_description plate
_exptl_crystal_F_000 878
_exptl_crystal_recrystallization_method 'Re-crystallisation from solvent: toluene, diethyl ether'
_exptl_crystal_size_max 0.22
_exptl_crystal_size_mid 0.075
_exptl_crystal_size_min 0.03
_refine_diff_density_max 0.314
_refine_diff_density_min -0.261
_refine_diff_density_rms 0.050
_refine_ls_extinction_method none
_refine_ls_goodness_of_fit_ref 1.054
_refine_ls_hydrogen_treatment constr
_refine_ls_matrix_type full
_refine_ls_number_parameters 598
_refine_ls_number_reflns 9642
_refine_ls_number_restraints 132
_refine_ls_restrained_S_all 1.063
_refine_ls_R_factor_all 0.0882
_refine_ls_R_factor_gt 0.0594
_refine_ls_shift/su_max 0.001
_refine_ls_shift/su_mean 0.000
_refine_ls_structure_factor_coef Fsqd
_refine_ls_weighting_details 'w=1/[\s^2^(Fo^2^)+(0.0533P)^2^+1.5780P] where P=(Fo^2^+2Fc^2^)/3'
_refine_ls_weighting_scheme calc
_refine_ls_wR_factor_gt 0.1299
_refine_ls_wR_factor_ref 0.1424
_reflns_Friedel_coverage 0.000
_reflns_number_gt 7064
_reflns_number_total 9642
_reflns_threshold_expression 'I > 2\s(I)'
_cod_data_source_file d0dt03771k2.cif
_cod_data_source_block mmk2008_293k
_cod_depositor_comments 'Adding full bibliography for 7705793--7705795.cif.'
_cod_database_code 7705795
_shelx_shelxl_version_number 2018/3
_shelx_space_group_comment
;
The symmetry employed for this shelxl refinement is uniquely defined
by the following loop, which should always be used as a source of
symmetry information in preference to the above space-group names.
They are only intended as comments.
;
_shelx_estimated_absorpt_t_max 0.987
_shelx_estimated_absorpt_t_min 0.909
_olex2_refinement_description
;
1. Fixed Uiso
 At 1.2 times of:
  All C(H) groups, All C(H,H) groups
 At 1.5 times of:
  All C(H,H,H) groups
2. Uiso/Uaniso restraints and constraints
C12 \\sim C13 \\sim C14 \\sim C12A \\sim C13A \\sim C14A: within 2A with sigma
of 0.01 and sigma for terminal atoms of 0.02
C26 \\sim C27 \\sim C28 \\sim C26A \\sim C27A \\sim C28A: within 2A with sigma
of 0.01 and sigma for terminal atoms of 0.02
Uanis(C12) \\sim Ueq, Uanis(C13) \\sim Ueq, Uanis(C14) \\sim Ueq, Uanis(C12A)
\\sim Ueq, Uanis(C13A) \\sim Ueq, Uanis(C14A) \\sim Ueq: with sigma of 0.01 and
sigma for terminal atoms of 0.02
Uanis(C26) \\sim Ueq, Uanis(C27) \\sim Ueq, Uanis(C28) \\sim Ueq, Uanis(C26A)
\\sim Ueq, Uanis(C27A) \\sim Ueq, Uanis(C28A) \\sim Ueq: with sigma of 0.01 and
sigma for terminal atoms of 0.02
3. Others
 Sof(C12A)=Sof(H12D)=Sof(H12E)=Sof(H12F)=Sof(C13A)=Sof(H13D)=Sof(H13E)=
 Sof(H13F)=Sof(C14A)=Sof(H14D)=Sof(H14E)=Sof(H14F)=1-FVAR(1)
 Sof(C12)=Sof(H12A)=Sof(H12B)=Sof(H12C)=Sof(C13)=Sof(H13A)=Sof(H13B)=Sof(H13C)=
 Sof(C14)=Sof(H14A)=Sof(H14B)=Sof(H14C)=FVAR(1)
 Sof(C26A)=Sof(H26D)=Sof(H26E)=Sof(H26F)=Sof(C27A)=Sof(H27D)=Sof(H27E)=
 Sof(H27F)=Sof(C28A)=Sof(H28D)=Sof(H28E)=Sof(H28F)=1-FVAR(2)
 Sof(C26)=Sof(H26A)=Sof(H26B)=Sof(H26C)=Sof(C27)=Sof(H27A)=Sof(H27B)=Sof(H27C)=
 Sof(C28)=Sof(H28A)=Sof(H28B)=Sof(H28C)=FVAR(2)
4.a Secondary CH2 refined with riding coordinates:
 C48(H48A,H48B)
4.b Aromatic/amide H refined with riding coordinates:
 C4(H4), C6(H6), C18(H18), C20(H20), C30(H30), C31(H31), C32(H32), C34(H34),
 C37(H37), C38(H38), C39(H39), C42(H42), C43(H43), C45(H45), C46(H46)
4.c Idealised Me refined as rotating group:
 C8(H8A,H8B,H8C), C9(H9A,H9B,H9C), C10(H10A,H10B,H10C), C12(H12A,H12B,H12C),
 C13(H13A,H13B,H13C), C14(H14A,H14B,H14C), C12A(H12D,H12E,H12F), C13A(H13D,H13E,
 H13F), C14A(H14D,H14E,H14F), C22(H22A,H22B,H22C), C23(H23A,H23B,H23C),
 C24(H24A,H24B,H24C), C26(H26A,H26B,H26C), C27(H27A,H27B,H27C), C28(H28A,H28B,
 H28C), C26A(H26D,H26E,H26F), C27A(H27D,H27E,H27F), C28A(H28D,H28E,H28F),
 C49(H49A,H49B,H49C)
;
_olex2_submission_special_instructions 'No special instructions were received'

loop_
_space_group_symop_operation_xyz
'x, y, z'
'-x, -y, -z'

loop_
_atom_site_label
_atom_site_type_symbol
_atom_site_fract_x
_atom_site_fract_y
_atom_site_fract_z
_atom_site_U_iso_or_equiv
_atom_site_adp_type
_atom_site_occupancy
_atom_site_site_symmetry_order
_atom_site_calc_flag
_atom_site_refinement_flags_posn
_atom_site_refinement_flags_adp
_atom_site_refinement_flags_occupancy
_atom_site_disorder_assembly
_atom_site_disorder_group
Co1 Co 0.76581(4) 0.54310(3) 0.65727(2) 0.03794(12) Uani 1 1 d . . . . .
O1 O 0.80771(19) 0.69434(17) 0.72264(11) 0.0476(5) Uani 1 1 d . . . . .
O2 O 0.60308(18) 0.51466(17) 0.69563(11) 0.0449(5) Uani 1 1 d . . . . .
O3 O 0.71543(18) 0.38621(16) 0.60244(10) 0.0427(4) Uani 1 1 d . . . . .
O4 O 0.82905(18) 0.48557(16) 0.73731(10) 0.0439(5) Uani 1 1 d . . . . .
O5 O 0.9605(4) 1.0436(3) 0.15703(16) 0.0999(11) Uani 1 1 d . . . . .
O6 O 0.8810(3) 1.1623(3) 0.23884(17) 0.0929(9) Uani 1 1 d . . . . .
N1 N 0.9320(2) 0.5807(2) 0.61659(13) 0.0414(5) Uani 1 1 d . . . . .
N2 N 0.7144(2) 0.6128(2) 0.57207(13) 0.0406(5) Uani 1 1 d . . . . .
C1 C 0.7313(3) 0.6861(2) 0.77529(16) 0.0459(7) Uani 1 1 d . . . . .
C2 C 0.6168(3) 0.5857(2) 0.76128(16) 0.0421(6) Uani 1 1 d . . . . .
C3 C 0.5271(3) 0.5690(3) 0.81697(17) 0.0463(7) Uani 1 1 d . . . . .
C4 C 0.5560(3) 0.6537(3) 0.88149(18) 0.0567(8) Uani 1 1 d . . . . .
H4 H 0.499094 0.644710 0.918478 0.068 Uiso 1 1 calc R . . . .
C5 C 0.6668(4) 0.7545(3) 0.89618(18) 0.0600(9) Uani 1 1 d . . . . .
C6 C 0.7517(3) 0.7691(3) 0.84240(18) 0.0558(8) Uani 1 1 d . . . . .
H6 H 0.823922 0.835051 0.850659 0.067 Uiso 1 1 calc R . . . .
C7 C 0.4068(3) 0.4617(3) 0.80308(18) 0.0530(8) Uani 1 1 d . . . . .
C8 C 0.3302(4) 0.4568(4) 0.8725(2) 0.0778(11) Uani 1 1 d . . . . .
H8A H 0.384258 0.452024 0.915513 0.117 Uiso 1 1 calc GR . . . .
H8B H 0.256184 0.388109 0.862236 0.117 Uiso 1 1 calc GR . . . .
H8C H 0.302244 0.527005 0.883295 0.117 Uiso 1 1 calc GR . . . .
C9 C 0.4397(3) 0.3449(3) 0.7838(2) 0.0675(10) Uani 1 1 d . . . . .
H9A H 0.482564 0.343853 0.738384 0.101 Uiso 1 1 calc GR . . . .
H9B H 0.361800 0.280274 0.775926 0.101 Uiso 1 1 calc GR . . . .
H9C H 0.495677 0.336896 0.824789 0.101 Uiso 1 1 calc GR . . . .
C10 C 0.3185(3) 0.4729(4) 0.7360(2) 0.0695(10) Uani 1 1 d . . . . .
H10A H 0.295449 0.545638 0.747639 0.104 Uiso 1 1 calc GR . . . .
H10B H 0.241614 0.407020 0.727289 0.104 Uiso 1 1 calc GR . . . .
H10C H 0.363224 0.473001 0.691389 0.104 Uiso 1 1 calc GR . . . .
C11 C 0.6950(5) 0.8405(4) 0.9713(2) 0.0890(14) Uani 1 1 d . . . . .
C12 C 0.7362(14) 0.9626(11) 0.9603(7) 0.127(4) Uani 0.666(8) 1 d . U P A 1
H12A H 0.810515 0.974222 0.932474 0.191 Uiso 0.666(8) 1 calc GR . P A 1
H12B H 0.757981 1.014631 1.008733 0.191 Uiso 0.666(8) 1 calc GR . P A 1
H12C H 0.667430 0.979942 0.932381 0.191 Uiso 0.666(8) 1 calc GR . P A 1
C13 C 0.5833(10) 0.8174(8) 1.0200(4) 0.117(3) Uani 0.666(8) 1 d . U P A 1
H13A H 0.610208 0.865234 1.069580 0.175 Uiso 0.666(8) 1 calc GR . P A 1
H13B H 0.557475 0.735082 1.024077 0.175 Uiso 0.666(8) 1 calc GR . P A 1
H13C H 0.511821 0.837446 0.996942 0.175 Uiso 0.666(8) 1 calc GR . P A 1
C14 C 0.8098(11) 0.8088(9) 1.0167(4) 0.125(3) Uani 0.666(8) 1 d . U P A 1
H14A H 0.885978 0.826482 0.990683 0.187 Uiso 0.666(8) 1 calc GR . P A 1
H14B H 0.784181 0.725928 1.019504 0.187 Uiso 0.666(8) 1 calc GR . P A 1
H14C H 0.827847 0.855071 1.067041 0.187 Uiso 0.666(8) 1 calc GR . P A 1
C12A C 0.8129(19) 0.9563(19) 0.9712(12) 0.090(6) Uani 0.334(8) 1 d . U P A 2
H12D H 0.822498 1.010590 1.018177 0.135 Uiso 0.334(8) 1 calc GR . P A 2
H12E H 0.795740 0.993841 0.929819 0.135 Uiso 0.334(8) 1 calc GR . P A 2
H12F H 0.890977 0.933685 0.965441 0.135 Uiso 0.334(8) 1 calc GR . P A 2
C13A C 0.5744(19) 0.9073(17) 0.9698(11) 0.129(5) Uani 0.334(8) 1 d . U P A 2
H13D H 0.497778 0.856817 0.984493 0.193 Uiso 0.334(8) 1 calc GR . P A 2
H13E H 0.557115 0.921067 0.919581 0.193 Uiso 0.334(8) 1 calc GR . P A 2
H13F H 0.600471 0.981633 1.004640 0.193 Uiso 0.334(8) 1 calc GR . P A 2
C14A C 0.700(3) 0.7956(17) 1.0341(9) 0.118(5) Uani 0.334(8) 1 d . U P A 2
H14D H 0.629267 0.725199 1.030348 0.177 Uiso 0.334(8) 1 calc GR . P A 2
H14E H 0.694918 0.852945 1.076949 0.177 Uiso 0.334(8) 1 calc GR . P A 2
H14F H 0.780182 0.776107 1.040331 0.177 Uiso 0.334(8) 1 calc GR . P A 2
C15 C 0.7115(3) 0.3142(2) 0.65331(15) 0.0397(6) Uani 1 1 d . . . . .
C16 C 0.7741(3) 0.3672(2) 0.72706(15) 0.0394(6) Uani 1 1 d . . . . .
C17 C 0.7749(3) 0.2986(2) 0.78383(16) 0.0413(6) Uani 1 1 d . . . . .
C18 C 0.7126(3) 0.1776(3) 0.76331(18) 0.0507(7) Uani 1 1 d . . . . .
H18 H 0.713060 0.130301 0.799766 0.061 Uiso 1 1 calc R . . . .
C19 C 0.6492(3) 0.1229(3) 0.69128(18) 0.0518(7) Uani 1 1 d . . . . .
C20 C 0.6501(3) 0.1931(3) 0.63575(16) 0.0452(7) Uani 1 1 d . . . . .
H20 H 0.609725 0.158830 0.587183 0.054 Uiso 1 1 calc R . . . .
C21 C 0.8425(3) 0.3563(3) 0.86386(16) 0.0501(7) Uani 1 1 d . . . . .
C22 C 0.9858(3) 0.4136(4) 0.8592(2) 0.0707(10) Uani 1 1 d . . . . .
H22A H 0.994973 0.472067 0.827127 0.106 Uiso 1 1 calc GR . . . .
H22B H 1.024862 0.353886 0.838391 0.106 Uiso 1 1 calc GR . . . .
H22C H 1.027518 0.450977 0.909022 0.106 Uiso 1 1 calc GR . . . .
C23 C 0.7828(4) 0.4499(4) 0.90014(19) 0.0741(11) Uani 1 1 d . . . . .
H23A H 0.793934 0.511764 0.870602 0.111 Uiso 1 1 calc GR . . . .
H23B H 0.824260 0.482790 0.950607 0.111 Uiso 1 1 calc GR . . . .
H23C H 0.692254 0.414550 0.902189 0.111 Uiso 1 1 calc GR . . . .
C24 C 0.8340(4) 0.2651(4) 0.9162(2) 0.0826(12) Uani 1 1 d . . . . .
H24A H 0.877248 0.304499 0.965360 0.124 Uiso 1 1 calc GR . . . .
H24B H 0.874426 0.206510 0.895222 0.124 Uiso 1 1 calc GR . . . .
H24C H 0.744905 0.227249 0.920641 0.124 Uiso 1 1 calc GR . . . .
C25 C 0.5811(5) -0.0106(3) 0.6746(2) 0.0792(12) Uani 1 1 d . . . . .
C26 C 0.4807(10) -0.0396(7) 0.7351(4) 0.136(4) Uani 0.752(8) 1 d . U P B 1
H26A H 0.436224 -0.122954 0.725023 0.203 Uiso 0.752(8) 1 calc GR . P B 1
H26B H 0.419352 0.004794 0.731779 0.203 Uiso 0.752(8) 1 calc GR . P B 1
H26C H 0.526007 -0.018251 0.785184 0.203 Uiso 0.752(8) 1 calc GR . P B 1
C27 C 0.6738(9) -0.0804(6) 0.6803(6) 0.121(3) Uani 0.752(8) 1 d . U P B 1
H27A H 0.628121 -0.163403 0.670493 0.182 Uiso 0.752(8) 1 calc GR . P B 1
H27B H 0.718876 -0.058984 0.730430 0.182 Uiso 0.752(8) 1 calc GR . P B 1
H27C H 0.734731 -0.064077 0.643836 0.182 Uiso 0.752(8) 1 calc GR . P B 1
C28 C 0.4987(7) -0.0537(5) 0.5987(4) 0.088(2) Uani 0.752(8) 1 d . U P B 1
H28A H 0.553641 -0.050735 0.558513 0.132 Uiso 0.752(8) 1 calc GR . P B 1
H28B H 0.443766 -0.003637 0.593491 0.132 Uiso 0.752(8) 1 calc GR . P B 1
H28C H 0.446573 -0.133841 0.596241 0.132 Uiso 0.752(8) 1 calc GR . P B 1
C26A C 0.599(3) -0.0700(17) 0.7366(14) 0.107(6) Uani 0.248(8) 1 d . U P B 2
H26D H 0.555661 -0.043231 0.778168 0.161 Uiso 0.248(8) 1 calc GR . P B 2
H26E H 0.689285 -0.052111 0.752431 0.161 Uiso 0.248(8) 1 calc GR . P B 2
H26F H 0.562980 -0.154113 0.720360 0.161 Uiso 0.248(8) 1 calc GR . P B 2
C27A C 0.686(3) -0.0518(18) 0.6136(16) 0.124(7) Uani 0.248(8) 1 d . U P B 2
H27D H 0.675472 -0.135447 0.609028 0.186 Uiso 0.248(8) 1 calc GR . P B 2
H27E H 0.773697 -0.008845 0.633369 0.186 Uiso 0.248(8) 1 calc GR . P B 2
H27F H 0.668059 -0.033938 0.564590 0.186 Uiso 0.248(8) 1 calc GR . P B 2
C28A C 0.459(3) -0.031(2) 0.6419(17) 0.113(6) Uani 0.248(8) 1 d . U P B 2
H28D H 0.409961 -0.110892 0.643580 0.170 Uiso 0.248(8) 1 calc GR . P B 2
H28E H 0.461549 -0.020461 0.590068 0.170 Uiso 0.248(8) 1 calc GR . P B 2
H28F H 0.419110 0.023580 0.668877 0.170 Uiso 0.248(8) 1 calc GR . P B 2
C29 C 0.9353(3) 0.6431(2) 0.55971(15) 0.0391(6) Uani 1 1 d . . . . .
C30 C 1.0388(3) 0.5537(3) 0.63779(17) 0.0510(7) Uani 1 1 d . . . . .
H30 H 1.038035 0.510434 0.676635 0.061 Uiso 1 1 calc R . . . .
C31 C 1.1507(3) 0.5884(3) 0.60343(18) 0.0569(8) Uani 1 1 d . . . . .
H31 H 1.223458 0.567556 0.619258 0.068 Uiso 1 1 calc R . . . .
C32 C 1.1563(3) 0.6526(3) 0.54681(17) 0.0509(7) Uani 1 1 d . . . . .
H32 H 1.232093 0.676176 0.524209 0.061 Uiso 1 1 calc R . . . .
C33 C 1.0445(3) 0.6829(2) 0.52293(16) 0.0430(6) Uani 1 1 d . . . . .
C34 C 1.0367(3) 0.7504(3) 0.46492(17) 0.0476(7) Uani 1 1 d . . . . .
H34 H 1.109991 0.779013 0.441114 0.057 Uiso 1 1 calc R . . . .
C35 C 0.9245(3) 0.7743(3) 0.44319(16) 0.0450(7) Uani 1 1 d . . . . .
C36 C 0.8076(3) 0.7246(2) 0.47668(16) 0.0416(6) Uani 1 1 d . . . . .
C37 C 0.6823(3) 0.7276(3) 0.45238(17) 0.0507(7) Uani 1 1 d . . . . .
H37 H 0.669719 0.765350 0.412254 0.061 Uiso 1 1 calc R . . . .
C38 C 0.5794(3) 0.6748(3) 0.48807(18) 0.0505(7) Uani 1 1 d . . . . .
H38 H 0.496429 0.674883 0.471480 0.061 Uiso 1 1 calc R . . . .
C39 C 0.5993(3) 0.6210(3) 0.54928(17) 0.0462(7) Uani 1 1 d . . . . .
H39 H 0.529304 0.589751 0.574974 0.055 Uiso 1 1 calc R . . . .
C40 C 0.8164(3) 0.6626(2) 0.53567(15) 0.0381(6) Uani 1 1 d . . . . .
C41 C 0.9240(3) 0.8510(3) 0.38546(17) 0.0492(7) Uani 1 1 d . . . . .
C42 C 0.9750(3) 0.8293(3) 0.31772(19) 0.0599(9) Uani 1 1 d . . . . .
H42 H 1.009461 0.765654 0.307575 0.072 Uiso 1 1 calc R . . . .
C43 C 0.9749(4) 0.9018(3) 0.26512(19) 0.0665(10) Uani 1 1 d . . . . .
H43 H 1.009846 0.886407 0.219765 0.080 Uiso 1 1 calc R . . . .
C44 C 0.9241(3) 0.9966(3) 0.27832(18) 0.0573(8) Uani 1 1 d . . . . .
C45 C 0.8765(4) 1.0213(3) 0.34689(19) 0.0611(9) Uani 1 1 d . . . . .
H45 H 0.845666 1.087113 0.357463 0.073 Uiso 1 1 calc R . . . .
C46 C 0.8746(4) 0.9487(3) 0.39984(19) 0.0594(9) Uani 1 1 d . . . . .
H46 H 0.840313 0.964684 0.445337 0.071 Uiso 1 1 calc R . . . .
C47 C 0.9233(4) 1.0691(4) 0.2181(2) 0.0750(12) Uani 1 1 d . . . . .
C48 C 0.8863(6) 1.2409(5) 0.1821(3) 0.1169(19) Uani 1 1 d . . . . .
H48A H 0.922023 1.323159 0.206802 0.140 Uiso 1 1 calc R . . . .
H48B H 0.941607 1.223123 0.144044 0.140 Uiso 1 1 calc R . . . .
C49 C 0.7605(7) 1.2231(5) 0.1475(3) 0.134(2) Uani 1 1 d . . . . .
H49A H 0.726295 1.142071 0.122258 0.201 Uiso 1 1 calc GR . . . .
H49B H 0.763410 1.274684 0.111227 0.201 Uiso 1 1 calc GR . . . .
H49C H 0.706051 1.240574 0.185488 0.201 Uiso 1 1 calc GR . . . .

loop_
_atom_site_aniso_label
_atom_site_aniso_U_11
_atom_site_aniso_U_22
_atom_site_aniso_U_33
_atom_site_aniso_U_23
_atom_site_aniso_U_13
_atom_site_aniso_U_12
Co1 0.0381(2) 0.0390(2) 0.0370(2) 0.01430(15) 0.00452(15) 0.00703(15)
O1 0.0503(12) 0.0418(11) 0.0483(12) 0.0147(9) 0.0092(10) 0.0049(9)
O2 0.0428(11) 0.0468(11) 0.0425(11) 0.0123(9) 0.0036(9) 0.0063(9)
O3 0.0493(11) 0.0435(11) 0.0341(10) 0.0105(8) 0.0009(8) 0.0100(9)
O4 0.0463(11) 0.0425(11) 0.0392(10) 0.0126(8) -0.0019(8) 0.0049(9)
O5 0.148(3) 0.082(2) 0.0530(16) 0.0273(15) 0.0085(17) -0.0030(18)
O6 0.112(2) 0.082(2) 0.092(2) 0.0538(17) 0.0020(17) 0.0214(18)
N1 0.0403(13) 0.0452(13) 0.0400(13) 0.0124(10) 0.0013(10) 0.0121(10)
N2 0.0380(13) 0.0415(12) 0.0430(13) 0.0127(10) 0.0043(10) 0.0098(10)
C1 0.0518(18) 0.0398(15) 0.0446(16) 0.0133(13) 0.0022(14) 0.0076(13)
C2 0.0475(16) 0.0426(15) 0.0389(15) 0.0126(12) 0.0027(12) 0.0145(13)
C3 0.0455(17) 0.0518(17) 0.0465(17) 0.0160(14) 0.0057(13) 0.0175(14)
C4 0.066(2) 0.063(2) 0.0451(18) 0.0153(16) 0.0128(15) 0.0215(17)
C5 0.079(2) 0.0539(19) 0.0455(18) 0.0066(15) 0.0033(17) 0.0185(18)
C6 0.065(2) 0.0459(17) 0.0486(18) 0.0071(14) 0.0004(16) 0.0040(15)
C7 0.0426(17) 0.064(2) 0.0565(19) 0.0202(16) 0.0106(14) 0.0152(15)
C8 0.055(2) 0.101(3) 0.079(3) 0.028(2) 0.0249(19) 0.015(2)
C9 0.054(2) 0.057(2) 0.091(3) 0.0271(19) 0.0169(19) 0.0044(16)
C10 0.054(2) 0.083(3) 0.071(2) 0.020(2) -0.0068(18) 0.0179(19)
C11 0.139(4) 0.068(3) 0.048(2) -0.0026(19) 0.020(2) 0.015(3)
C12 0.195(11) 0.082(5) 0.089(6) -0.003(4) 0.041(8) 0.018(8)
C13 0.152(7) 0.119(6) 0.066(4) -0.020(4) 0.026(5) 0.033(5)
C14 0.149(8) 0.134(7) 0.060(4) -0.012(4) -0.017(5) 0.011(6)
C12A 0.116(12) 0.068(8) 0.061(7) -0.013(6) 0.013(9) -0.003(9)
C13A 0.159(10) 0.109(9) 0.109(9) -0.045(8) 0.000(8) 0.063(8)
C14A 0.157(11) 0.121(9) 0.059(7) 0.013(7) -0.002(8) 0.015(10)
C15 0.0398(15) 0.0438(15) 0.0390(15) 0.0111(12) 0.0081(12) 0.0151(12)
C16 0.0338(14) 0.0426(15) 0.0426(15) 0.0108(12) 0.0044(11) 0.0101(12)
C17 0.0383(15) 0.0453(15) 0.0420(15) 0.0133(12) 0.0035(12) 0.0120(12)
C18 0.0524(18) 0.0502(17) 0.0546(18) 0.0222(15) 0.0030(14) 0.0163(14)
C19 0.0563(19) 0.0451(17) 0.0552(19) 0.0135(14) 0.0007(15) 0.0148(14)
C20 0.0487(17) 0.0445(16) 0.0409(15) 0.0044(13) -0.0001(13) 0.0136(13)
C21 0.0517(18) 0.0605(19) 0.0400(16) 0.0194(14) 0.0021(13) 0.0141(15)
C22 0.049(2) 0.094(3) 0.060(2) 0.015(2) -0.0075(16) 0.0080(19)
C23 0.091(3) 0.090(3) 0.0435(19) 0.0018(18) -0.0049(18) 0.037(2)
C24 0.109(3) 0.079(3) 0.054(2) 0.029(2) -0.010(2) 0.013(2)
C25 0.105(3) 0.0413(18) 0.079(3) 0.0131(18) -0.022(2) 0.005(2)
C26 0.149(7) 0.097(5) 0.114(5) 0.030(4) 0.019(5) -0.049(5)
C27 0.149(7) 0.056(3) 0.150(7) 0.008(4) -0.049(6) 0.033(4)
C28 0.111(5) 0.045(3) 0.087(5) 0.012(3) -0.024(4) -0.006(3)
C26A 0.141(11) 0.053(8) 0.113(10) 0.039(8) -0.013(10) -0.005(8)
C27A 0.163(13) 0.059(9) 0.138(13) -0.007(10) 0.010(12) 0.029(9)
C28A 0.129(11) 0.075(9) 0.114(11) 0.030(9) -0.008(10) -0.010(9)
C29 0.0401(15) 0.0403(14) 0.0371(14) 0.0083(12) 0.0043(12) 0.0109(12)
C30 0.0524(18) 0.0595(19) 0.0463(17) 0.0156(15) 0.0020(14) 0.0220(15)
C31 0.0468(18) 0.077(2) 0.0555(19) 0.0189(17) 0.0037(15) 0.0290(17)
C32 0.0417(17) 0.0629(19) 0.0470(17) 0.0087(15) 0.0070(13) 0.0135(14)
C33 0.0404(16) 0.0451(16) 0.0424(15) 0.0088(13) 0.0058(12) 0.0098(12)
C34 0.0451(17) 0.0508(17) 0.0478(17) 0.0152(14) 0.0133(13) 0.0102(14)
C35 0.0518(18) 0.0443(16) 0.0410(15) 0.0140(13) 0.0095(13) 0.0124(13)
C36 0.0443(16) 0.0401(15) 0.0422(15) 0.0115(12) 0.0065(12) 0.0125(12)
C37 0.0567(19) 0.0510(17) 0.0482(17) 0.0189(14) -0.0005(14) 0.0170(15)
C38 0.0398(16) 0.0577(18) 0.0553(18) 0.0163(15) -0.0016(14) 0.0142(14)
C39 0.0383(16) 0.0470(16) 0.0539(18) 0.0156(14) 0.0038(13) 0.0097(13)
C40 0.0422(15) 0.0370(14) 0.0354(14) 0.0085(11) 0.0038(12) 0.0107(12)
C41 0.0525(18) 0.0498(17) 0.0474(17) 0.0183(14) 0.0110(14) 0.0116(14)
C42 0.073(2) 0.057(2) 0.0541(19) 0.0182(16) 0.0190(17) 0.0190(17)
C43 0.079(3) 0.074(2) 0.0477(19) 0.0216(17) 0.0207(17) 0.016(2)
C44 0.058(2) 0.058(2) 0.0521(19) 0.0258(16) 0.0025(15) 0.0016(16)
C45 0.075(2) 0.0519(19) 0.059(2) 0.0207(16) 0.0100(18) 0.0165(17)
C46 0.077(2) 0.0549(19) 0.0527(19) 0.0185(15) 0.0196(17) 0.0224(17)
C47 0.083(3) 0.068(2) 0.060(2) 0.028(2) -0.004(2) -0.010(2)
C48 0.155(5) 0.095(4) 0.102(4) 0.057(3) -0.015(4) 0.021(3)
C49 0.168(6) 0.135(5) 0.124(5) 0.048(4) -0.007(4) 0.075(5)

loop_
_atom_type_symbol
_atom_type_description
_atom_type_scat_dispersion_real
_atom_type_scat_dispersion_imag
_atom_type_scat_source
C C 0.0033 0.0016 'International Tables Vol C Tables 4.2.6.8 and 6.1.1.4'
H H 0.0000 0.0000 'International Tables Vol C Tables 4.2.6.8 and 6.1.1.4'
Co Co 0.3494 0.9721 'International Tables Vol C Tables 4.2.6.8 and 6.1.1.4'
N N 0.0061 0.0033 'International Tables Vol C Tables 4.2.6.8 and 6.1.1.4'
O O 0.0106 0.0060 'International Tables Vol C Tables 4.2.6.8 and 6.1.1.4'

loop_
_geom_angle_atom_site_label_1
_geom_angle_atom_site_label_2
_geom_angle_atom_site_label_3
_geom_angle
_geom_angle_site_symmetry_1
_geom_angle_site_symmetry_3
_geom_angle_publ_flag
O1 Co1 N1 92.29(9) . . ?
O1 Co1 N2 90.34(9) . . ?
O2 Co1 O1 85.68(9) . . ?
O2 Co1 N1 176.77(9) . . ?
O2 Co1 N2 94.82(9) . . ?
O3 Co1 O1 173.19(8) . . ?
O3 Co1 O2 89.33(8) . . ?
O3 Co1 N1 92.89(9) . . ?
O3 Co1 N2 94.70(9) . . ?
O4 Co1 O1 87.65(8) . . ?
O4 Co1 O2 89.65(8) . . ?
O4 Co1 O3 87.70(8) . . ?
O4 Co1 N1 92.78(9) . . ?
O4 Co1 N2 174.95(9) . . ?
N1 Co1 N2 82.66(9) . . ?
C1 O1 Co1 107.83(17) . . ?
C2 O2 Co1 107.98(17) . . ?
C15 O3 Co1 106.99(16) . . ?
C16 O4 Co1 108.69(16) . . ?
C47 O6 C48 115.1(4) . . ?
C29 N1 Co1 113.34(18) . . ?
C30 N1 Co1 128.6(2) . . ?
C30 N1 C29 118.1(2) . . ?
C39 N2 Co1 129.3(2) . . ?
C39 N2 C40 118.2(2) . . ?
C40 N2 Co1 112.47(18) . . ?
O1 C1 C2 116.5(3) . . ?
O1 C1 C6 123.9(3) . . ?
C6 C1 C2 119.6(3) . . ?
O2 C2 C1 115.5(3) . . ?
O2 C2 C3 124.2(3) . . ?
C3 C2 C1 120.3(3) . . ?
C2 C3 C7 120.6(3) . . ?
C4 C3 C2 116.0(3) . . ?
C4 C3 C7 123.4(3) . . ?
C3 C4 H4 117.6 . . ?
C3 C4 C5 124.8(3) . . ?
C5 C4 H4 117.6 . . ?
C4 C5 C11 121.2(3) . . ?
C6 C5 C4 118.4(3) . . ?
C6 C5 C11 120.3(3) . . ?
C1 C6 H6 119.6 . . ?
C5 C6 C1 120.8(3) . . ?
C5 C6 H6 119.6 . . ?
C3 C7 C8 111.6(3) . . ?
C3 C7 C10 108.5(3) . . ?
C8 C7 C10 108.0(3) . . ?
C9 C7 C3 112.3(3) . . ?
C9 C7 C8 108.0(3) . . ?
C9 C7 C10 108.3(3) . . ?
C7 C8 H8A 109.5 . . ?
C7 C8 H8B 109.5 . . ?
C7 C8 H8C 109.5 . . ?
H8A C8 H8B 109.5 . . ?
H8A C8 H8C 109.5 . . ?
H8B C8 H8C 109.5 . . ?
C7 C9 H9A 109.5 . . ?
C7 C9 H9B 109.5 . . ?
C7 C9 H9C 109.5 . . ?
H9A C9 H9B 109.5 . . ?
H9A C9 H9C 109.5 . . ?
H9B C9 H9C 109.5 . . ?
C7 C10 H10A 109.5 . . ?
C7 C10 H10B 109.5 . . ?
C7 C10 H10C 109.5 . . ?
H10A C10 H10B 109.5 . . ?
H10A C10 H10C 109.5 . . ?
H10B C10 H10C 109.5 . . ?
C5 C11 C13 112.5(5) . . ?
C5 C11 C14 104.6(4) . . ?
C5 C11 C12A 112.6(8) . . ?
C5 C11 C13A 103.7(6) . . ?
C12 C11 C5 111.4(6) . . ?
C12 C11 C13 112.5(7) . . ?
C12 C11 C14 110.3(8) . . ?
C13 C11 C14 105.0(6) . . ?
C12A C11 C13A 97.3(11) . . ?
C14A C11 C5 117.3(9) . . ?
C14A C11 C12A 113.0(13) . . ?
C14A C11 C13A 110.5(13) . . ?
C11 C12 H12A 109.5 . . ?
C11 C12 H12B 109.5 . . ?
C11 C12 H12C 109.5 . . ?
H12A C12 H12B 109.5 . . ?
H12A C12 H12C 109.5 . . ?
H12B C12 H12C 109.5 . . ?
C11 C13 H13A 109.5 . . ?
C11 C13 H13B 109.5 . . ?
C11 C13 H13C 109.5 . . ?
H13A C13 H13B 109.5 . . ?
H13A C13 H13C 109.5 . . ?
H13B C13 H13C 109.5 . . ?
C11 C14 H14A 109.5 . . ?
C11 C14 H14B 109.5 . . ?
C11 C14 H14C 109.5 . . ?
H14A C14 H14B 109.5 . . ?
H14A C14 H14C 109.5 . . ?
H14B C14 H14C 109.5 . . ?
C11 C12A H12D 109.5 . . ?
C11 C12A H12E 109.5 . . ?
C11 C12A H12F 109.5 . . ?
H12D C12A H12E 109.5 . . ?
H12D C12A H12F 109.5 . . ?
H12E C12A H12F 109.5 . . ?
C11 C13A H13D 109.5 . . ?
C11 C13A H13E 109.5 . . ?
C11 C13A H13F 109.5 . . ?
H13D C13A H13E 109.5 . . ?
H13D C13A H13F 109.5 . . ?
H13E C13A H13F 109.5 . . ?
C11 C14A H14D 109.5 . . ?
C11 C14A H14E 109.5 . . ?
C11 C14A H14F 109.5 . . ?
H14D C14A H14E 109.5 . . ?
H14D C14A H14F 109.5 . . ?
H14E C14A H14F 109.5 . . ?
O3 C15 C16 116.9(2) . . ?
O3 C15 C20 122.6(2) . . ?
C20 C15 C16 120.5(2) . . ?
O4 C16 C15 114.9(2) . . ?
O4 C16 C17 124.3(2) . . ?
C17 C16 C15 120.8(3) . . ?
C16 C17 C21 120.7(2) . . ?
C18 C17 C16 116.5(3) . . ?
C18 C17 C21 122.8(3) . . ?
C17 C18 H18 118.0 . . ?
C17 C18 C19 124.1(3) . . ?
C19 C18 H18 118.0 . . ?
C18 C19 C20 118.3(3) . . ?
C18 C19 C25 120.2(3) . . ?
C20 C19 C25 121.5(3) . . ?
C15 C20 C19 119.9(3) . . ?
C15 C20 H20 120.1 . . ?
C19 C20 H20 120.1 . . ?
C22 C21 C17 109.5(3) . . ?
C22 C21 C24 107.1(3) . . ?
C23 C21 C17 110.8(3) . . ?
C23 C21 C22 109.2(3) . . ?
C23 C21 C24 108.0(3) . . ?
C24 C21 C17 112.0(3) . . ?
C21 C22 H22A 109.5 . . ?
C21 C22 H22B 109.5 . . ?
C21 C22 H22C 109.5 . . ?
H22A C22 H22B 109.5 . . ?
H22A C22 H22C 109.5 . . ?
H22B C22 H22C 109.5 . . ?
C21 C23 H23A 109.5 . . ?
C21 C23 H23B 109.5 . . ?
C21 C23 H23C 109.5 . . ?
H23A C23 H23B 109.5 . . ?
H23A C23 H23C 109.5 . . ?
H23B C23 H23C 109.5 . . ?
C21 C24 H24A 109.5 . . ?
C21 C24 H24B 109.5 . . ?
C21 C24 H24C 109.5 . . ?
H24A C24 H24B 109.5 . . ?
H24A C24 H24C 109.5 . . ?
H24B C24 H24C 109.5 . . ?
C19 C25 C26 108.4(4) . . ?
C19 C25 C27A 97.3(8) . . ?
C27 C25 C19 111.5(4) . . ?
C27 C25 C26 108.6(6) . . ?
C27 C25 C28 109.8(5) . . ?
C28 C25 C19 114.1(3) . . ?
C28 C25 C26 104.1(5) . . ?
C26A C25 C19 113.8(9) . . ?
C26A C25 C27A 101.7(16) . . ?
C28A C25 C19 109.9(11) . . ?
C28A C25 C26A 117.7(16) . . ?
C28A C25 C27A 114.4(16) . . ?
C25 C26 H26A 109.5 . . ?
C25 C26 H26B 109.5 . . ?
C25 C26 H26C 109.5 . . ?
H26A C26 H26B 109.5 . . ?
H26A C26 H26C 109.5 . . ?
H26B C26 H26C 109.5 . . ?
C25 C27 H27A 109.5 . . ?
C25 C27 H27B 109.5 . . ?
C25 C27 H27C 109.5 . . ?
H27A C27 H27B 109.5 . . ?
H27A C27 H27C 109.5 . . ?
H27B C27 H27C 109.5 . . ?
C25 C28 H28A 109.5 . . ?
C25 C28 H28B 109.5 . . ?
C25 C28 H28C 109.5 . . ?
H28A C28 H28B 109.5 . . ?
H28A C28 H28C 109.5 . . ?
H28B C28 H28C 109.5 . . ?
C25 C26A H26D 109.5 . . ?
C25 C26A H26E 109.5 . . ?
C25 C26A H26F 109.5 . . ?
H26D C26A H26E 109.5 . . ?
H26D C26A H26F 109.5 . . ?
H26E C26A H26F 109.5 . . ?
C25 C27A H27D 109.5 . . ?
C25 C27A H27E 109.5 . . ?
C25 C27A H27F 109.5 . . ?
H27D C27A H27E 109.5 . . ?
H27D C27A H27F 109.5 . . ?
H27E C27A H27F 109.5 . . ?
C25 C28A H28D 109.5 . . ?
C25 C28A H28E 109.5 . . ?
C25 C28A H28F 109.5 . . ?
H28D C28A H28E 109.5 . . ?
H28D C28A H28F 109.5 . . ?
H28E C28A H28F 109.5 . . ?
N1 C29 C33 123.9(3) . . ?
N1 C29 C40 115.9(2) . . ?
C33 C29 C40 120.1(2) . . ?
N1 C30 H30 119.2 . . ?
N1 C30 C31 121.6(3) . . ?
C31 C30 H30 119.2 . . ?
C30 C31 H31 119.5 . . ?
C32 C31 C30 121.1(3) . . ?
C32 C31 H31 119.5 . . ?
C31 C32 H32 120.6 . . ?
C31 C32 C33 118.8(3) . . ?
C33 C32 H32 120.6 . . ?
C29 C33 C32 116.5(3) . . ?
C29 C33 C34 118.6(3) . . ?
C32 C33 C34 124.9(3) . . ?
C33 C34 H34 119.0 . . ?
C35 C34 C33 122.0(3) . . ?
C35 C34 H34 119.0 . . ?
C34 C35 C36 119.7(3) . . ?
C34 C35 C41 119.6(3) . . ?
C36 C35 C41 120.7(3) . . ?
C37 C36 C35 125.7(3) . . ?
C40 C36 C35 118.2(3) . . ?
C40 C36 C37 116.0(3) . . ?
C36 C37 H37 120.1 . . ?
C38 C37 C36 119.8(3) . . ?
C38 C37 H37 120.1 . . ?
C37 C38 H38 120.1 . . ?
C37 C38 C39 119.8(3) . . ?
C39 C38 H38 120.1 . . ?
N2 C39 C38 122.1(3) . . ?
N2 C39 H39 118.9 . . ?
C38 C39 H39 118.9 . . ?
N2 C40 C29 115.0(2) . . ?
N2 C40 C36 123.9(3) . . ?
C36 C40 C29 121.1(2) . . ?
C42 C41 C35 120.8(3) . . ?
C42 C41 C46 118.8(3) . . ?
C46 C41 C35 120.4(3) . . ?
C41 C42 H42 119.9 . . ?
C43 C42 C41 120.1(3) . . ?
C43 C42 H42 119.9 . . ?
C42 C43 H43 119.3 . . ?
C42 C43 C44 121.4(3) . . ?
C44 C43 H43 119.3 . . ?
C43 C44 C45 118.9(3) . . ?
C43 C44 C47 118.6(3) . . ?
C45 C44 C47 122.4(4) . . ?
C44 C45 H45 119.8 . . ?
C44 C45 C46 120.3(3) . . ?
C46 C45 H45 119.8 . . ?
C41 C46 H46 119.8 . . ?
C45 C46 C41 120.4(3) . . ?
C45 C46 H46 119.8 . . ?
O5 C47 O6 124.8(4) . . ?
O5 C47 C44 121.7(4) . . ?
O6 C47 C44 113.4(4) . . ?
O6 C48 H48A 109.8 . . ?
O6 C48 H48B 109.8 . . ?
H48A C48 H48B 108.3 . . ?
C49 C48 O6 109.3(5) . . ?
C49 C48 H48A 109.8 . . ?
C49 C48 H48B 109.8 . . ?
C48 C49 H49A 109.5 . . ?
C48 C49 H49B 109.5 . . ?
C48 C49 H49C 109.5 . . ?
H49A C49 H49B 109.5 . . ?
H49A C49 H49C 109.5 . . ?
H49B C49 H49C 109.5 . . ?

loop_
_geom_bond_atom_site_label_1
_geom_bond_atom_site_label_2
_geom_bond_distance
_geom_bond_site_symmetry_2
_geom_bond_publ_flag
Co1 O1 1.910(2) . ?
Co1 O2 1.8907(19) . ?
Co1 O3 1.8857(19) . ?
Co1 O4 1.8605(18) . ?
Co1 N1 1.944(2) . ?
Co1 N2 1.975(2) . ?
O1 C1 1.289(3) . ?
O2 C2 1.312(3) . ?
O3 C15 1.344(3) . ?
O4 C16 1.350(3) . ?
O5 C47 1.211(5) . ?
O6 C47 1.321(5) . ?
O6 C48 1.482(5) . ?
N1 C29 1.352(3) . ?
N1 C30 1.333(4) . ?
N2 C39 1.322(4) . ?
N2 C40 1.358(3) . ?
C1 C2 1.445(4) . ?
C1 C6 1.396(4) . ?
C2 C3 1.432(4) . ?
C3 C4 1.369(4) . ?
C3 C7 1.531(4) . ?
C4 H4 0.9300 . ?
C4 C5 1.423(5) . ?
C5 C6 1.369(5) . ?
C5 C11 1.518(5) . ?
C6 H6 0.9300 . ?
C7 C8 1.536(4) . ?
C7 C9 1.521(5) . ?
C7 C10 1.539(5) . ?
C8 H8A 0.9600 . ?
C8 H8B 0.9600 . ?
C8 H8C 0.9600 . ?
C9 H9A 0.9600 . ?
C9 H9B 0.9600 . ?
C9 H9C 0.9600 . ?
C10 H10A 0.9600 . ?
C10 H10B 0.9600 . ?
C10 H10C 0.9600 . ?
C11 C12 1.449(13) . ?
C11 C13 1.521(10) . ?
C11 C14 1.610(11) . ?
C11 C12A 1.60(2) . ?
C11 C13A 1.704(18) . ?
C11 C14A 1.328(16) . ?
C12 H12A 0.9600 . ?
C12 H12B 0.9600 . ?
C12 H12C 0.9600 . ?
C13 H13A 0.9600 . ?
C13 H13B 0.9600 . ?
C13 H13C 0.9600 . ?
C14 H14A 0.9600 . ?
C14 H14B 0.9600 . ?
C14 H14C 0.9600 . ?
C12A H12D 0.9600 . ?
C12A H12E 0.9600 . ?
C12A H12F 0.9600 . ?
C13A H13D 0.9600 . ?
C13A H13E 0.9600 . ?
C13A H13F 0.9600 . ?
C14A H14D 0.9600 . ?
C14A H14E 0.9600 . ?
C14A H14F 0.9600 . ?
C15 C16 1.418(4) . ?
C15 C20 1.389(4) . ?
C16 C17 1.406(4) . ?
C17 C18 1.393(4) . ?
C17 C21 1.538(4) . ?
C18 H18 0.9300 . ?
C18 C19 1.398(4) . ?
C19 C20 1.399(4) . ?
C19 C25 1.531(4) . ?
C20 H20 0.9300 . ?
C21 C22 1.527(5) . ?
C21 C23 1.515(5) . ?
C21 C24 1.533(4) . ?
C22 H22A 0.9600 . ?
C22 H22B 0.9600 . ?
C22 H22C 0.9600 . ?
C23 H23A 0.9600 . ?
C23 H23B 0.9600 . ?
C23 H23C 0.9600 . ?
C24 H24A 0.9600 . ?
C24 H24B 0.9600 . ?
C24 H24C 0.9600 . ?
C25 C26 1.591(9) . ?
C25 C27 1.474(8) . ?
C25 C28 1.518(7) . ?
C25 C26A 1.44(2) . ?
C25 C27A 1.74(2) . ?
C25 C28A 1.36(3) . ?
C26 H26A 0.9600 . ?
C26 H26B 0.9600 . ?
C26 H26C 0.9600 . ?
C27 H27A 0.9600 . ?
C27 H27B 0.9600 . ?
C27 H27C 0.9600 . ?
C28 H28A 0.9600 . ?
C28 H28B 0.9600 . ?
C28 H28C 0.9600 . ?
C26A H26D 0.9600 . ?
C26A H26E 0.9600 . ?
C26A H26F 0.9600 . ?
C27A H27D 0.9600 . ?
C27A H27E 0.9600 . ?
C27A H27F 0.9600 . ?
C28A H28D 0.9600 . ?
C28A H28E 0.9600 . ?
C28A H28F 0.9600 . ?
C29 C33 1.393(4) . ?
C29 C40 1.424(4) . ?
C30 H30 0.9300 . ?
C30 C31 1.382(4) . ?
C31 H31 0.9300 . ?
C31 C32 1.361(4) . ?
C32 H32 0.9300 . ?
C32 C33 1.415(4) . ?
C33 C34 1.425(4) . ?
C34 H34 0.9300 . ?
C34 C35 1.370(4) . ?
C35 C36 1.450(4) . ?
C35 C41 1.488(4) . ?
C36 C37 1.412(4) . ?
C36 C40 1.398(4) . ?
C37 H37 0.9300 . ?
C37 C38 1.368(4) . ?
C38 H38 0.9300 . ?
C38 C39 1.392(4) . ?
C39 H39 0.9300 . ?
C41 C42 1.380(4) . ?
C41 C46 1.401(4) . ?
C42 H42 0.9300 . ?
C42 C43 1.377(5) . ?
C43 H43 0.9300 . ?
C43 C44 1.379(5) . ?
C44 C45 1.381(5) . ?
C44 C47 1.488(5) . ?
C45 H45 0.9300 . ?
C45 C46 1.381(4) . ?
C46 H46 0.9300 . ?
C48 H48A 0.9700 . ?
C48 H48B 0.9700 . ?
C48 C49 1.410(7) . ?
C49 H49A 0.9600 . ?
C49 H49B 0.9600 . ?
C49 H49C 0.9600 . ?

loop_
_geom_torsion_atom_site_label_1
_geom_torsion_atom_site_label_2
_geom_torsion_atom_site_label_3
_geom_torsion_atom_site_label_4
_geom_torsion
_geom_torsion_site_symmetry_1
_geom_torsion_site_symmetry_2
_geom_torsion_site_symmetry_3
_geom_torsion_site_symmetry_4
_geom_torsion_publ_flag
Co1 O1 C1 C2 -17.1(3) . . . . ?
Co1 O1 C1 C6 164.7(3) . . . . ?
Co1 O2 C2 C1 18.3(3) . . . . ?
Co1 O2 C2 C3 -161.9(2) . . . . ?
Co1 O3 C15 C16 -15.6(3) . . . . ?
Co1 O3 C15 C20 164.7(2) . . . . ?
Co1 O4 C16 C15 14.6(3) . . . . ?
Co1 O4 C16 C17 -164.5(2) . . . . ?
Co1 N1 C29 C33 178.3(2) . . . . ?
Co1 N1 C29 C40 -4.5(3) . . . . ?
Co1 N1 C30 C31 -179.2(2) . . . . ?
Co1 N2 C39 C38 179.1(2) . . . . ?
Co1 N2 C40 C29 6.9(3) . . . . ?
Co1 N2 C40 C36 -175.7(2) . . . . ?
O1 Co1 O2 C2 -22.08(17) . . . . ?
O1 Co1 O4 C16 156.12(18) . . . . ?
O1 C1 C2 O2 -0.7(4) . . . . ?
O1 C1 C2 C3 179.5(3) . . . . ?
O1 C1 C6 C5 -179.7(3) . . . . ?
O2 Co1 O3 C15 -70.62(17) . . . . ?
O2 Co1 O4 C16 70.43(17) . . . . ?
O2 C2 C3 C4 -178.6(3) . . . . ?
O2 C2 C3 C7 1.2(4) . . . . ?
O3 Co1 O2 C2 153.29(17) . . . . ?
O3 Co1 O4 C16 -18.92(17) . . . . ?
O3 C15 C16 O4 0.9(4) . . . . ?
O3 C15 C16 C17 -179.9(2) . . . . ?
O3 C15 C20 C19 -179.9(3) . . . . ?
O4 Co1 O2 C2 65.59(17) . . . . ?
O4 Co1 O3 C15 19.06(17) . . . . ?
O4 C16 C17 C18 179.5(3) . . . . ?
O4 C16 C17 C21 -0.7(4) . . . . ?
N1 Co1 O3 C15 111.73(17) . . . . ?
N1 Co1 O4 C16 -111.70(18) . . . . ?
N1 C29 C33 C32 1.4(4) . . . . ?
N1 C29 C33 C34 -178.5(3) . . . . ?
N1 C29 C40 N2 -1.7(4) . . . . ?
N1 C29 C40 C36 -179.2(2) . . . . ?
N1 C30 C31 C32 0.5(5) . . . . ?
N2 Co1 O2 C2 -112.06(18) . . . . ?
N2 Co1 O3 C15 -165.40(17) . . . . ?
C1 C2 C3 C4 1.2(4) . . . . ?
C1 C2 C3 C7 -179.0(3) . . . . ?
C2 C1 C6 C5 2.1(5) . . . . ?
C2 C3 C4 C5 0.0(5) . . . . ?
C2 C3 C7 C8 175.7(3) . . . . ?
C2 C3 C7 C9 54.2(4) . . . . ?
C2 C3 C7 C10 -65.5(4) . . . . ?
C3 C4 C5 C6 -0.1(5) . . . . ?
C3 C4 C5 C11 -176.6(4) . . . . ?
C4 C3 C7 C8 -4.5(4) . . . . ?
C4 C3 C7 C9 -125.9(3) . . . . ?
C4 C3 C7 C10 114.4(3) . . . . ?
C4 C5 C6 C1 -1.0(5) . . . . ?
C4 C5 C11 C12 -137.0(7) . . . . ?
C4 C5 C11 C13 -9.5(7) . . . . ?
C4 C5 C11 C14 103.8(6) . . . . ?
C4 C5 C11 C12A -172.1(10) . . . . ?
C4 C5 C11 C13A -68.1(10) . . . . ?
C4 C5 C11 C14A 54.1(15) . . . . ?
C6 C1 C2 O2 177.6(3) . . . . ?
C6 C1 C2 C3 -2.2(4) . . . . ?
C6 C5 C11 C12 46.6(8) . . . . ?
C6 C5 C11 C13 174.0(6) . . . . ?
C6 C5 C11 C14 -72.7(6) . . . . ?
C6 C5 C11 C12A 11.4(11) . . . . ?
C6 C5 C11 C13A 115.5(9) . . . . ?
C6 C5 C11 C14A -122.4(14) . . . . ?
C7 C3 C4 C5 -179.9(3) . . . . ?
C11 C5 C6 C1 175.6(3) . . . . ?
C15 C16 C17 C18 0.5(4) . . . . ?
C15 C16 C17 C21 -179.8(3) . . . . ?
C16 C15 C20 C19 0.4(4) . . . . ?
C16 C17 C18 C19 -1.0(5) . . . . ?
C16 C17 C21 C22 -60.2(4) . . . . ?
C16 C17 C21 C23 60.4(4) . . . . ?
C16 C17 C21 C24 -178.9(3) . . . . ?
C17 C18 C19 C20 1.2(5) . . . . ?
C17 C18 C19 C25 -178.9(3) . . . . ?
C18 C17 C21 C22 119.5(3) . . . . ?
C18 C17 C21 C23 -119.9(3) . . . . ?
C18 C17 C21 C24 0.9(4) . . . . ?
C18 C19 C20 C15 -0.8(5) . . . . ?
C18 C19 C25 C26 55.1(6) . . . . ?
C18 C19 C25 C27 -64.3(7) . . . . ?
C18 C19 C25 C28 170.5(5) . . . . ?
C18 C19 C25 C26A -4.5(16) . . . . ?
C18 C19 C25 C27A -110.8(11) . . . . ?
C18 C19 C25 C28A 129.9(15) . . . . ?
C20 C15 C16 O4 -179.4(2) . . . . ?
C20 C15 C16 C17 -0.2(4) . . . . ?
C20 C19 C25 C26 -124.9(5) . . . . ?
C20 C19 C25 C27 115.6(6) . . . . ?
C20 C19 C25 C28 -9.5(7) . . . . ?
C20 C19 C25 C26A 175.4(16) . . . . ?
C20 C19 C25 C27A 69.2(11) . . . . ?
C20 C19 C25 C28A -50.2(15) . . . . ?
C21 C17 C18 C19 179.3(3) . . . . ?
C25 C19 C20 C15 179.2(3) . . . . ?
C29 N1 C30 C31 0.4(4) . . . . ?
C29 C33 C34 C35 -1.7(4) . . . . ?
C30 N1 C29 C33 -1.4(4) . . . . ?
C30 N1 C29 C40 175.8(3) . . . . ?
C30 C31 C32 C33 -0.5(5) . . . . ?
C31 C32 C33 C29 -0.4(4) . . . . ?
C31 C32 C33 C34 179.5(3) . . . . ?
C32 C33 C34 C35 178.4(3) . . . . ?
C33 C29 C40 N2 175.6(2) . . . . ?
C33 C29 C40 C36 -1.9(4) . . . . ?
C33 C34 C35 C36 -3.5(5) . . . . ?
C33 C34 C35 C41 176.5(3) . . . . ?
C34 C35 C36 C37 -170.5(3) . . . . ?
C34 C35 C36 C40 5.9(4) . . . . ?
C34 C35 C41 C42 50.1(4) . . . . ?
C34 C35 C41 C46 -128.3(3) . . . . ?
C35 C36 C37 C38 178.5(3) . . . . ?
C35 C36 C40 N2 179.5(3) . . . . ?
C35 C36 C40 C29 -3.3(4) . . . . ?
C35 C41 C42 C43 -179.4(3) . . . . ?
C35 C41 C46 C45 178.7(3) . . . . ?
C36 C35 C41 C42 -130.0(3) . . . . ?
C36 C35 C41 C46 51.7(4) . . . . ?
C36 C37 C38 C39 1.6(5) . . . . ?
C37 C36 C40 N2 -3.8(4) . . . . ?
C37 C36 C40 C29 173.5(3) . . . . ?
C37 C38 C39 N2 -3.9(5) . . . . ?
C39 N2 C40 C29 -175.8(2) . . . . ?
C39 N2 C40 C36 1.6(4) . . . . ?
C40 N2 C39 C38 2.3(4) . . . . ?
C40 C29 C33 C32 -175.7(3) . . . . ?
C40 C29 C33 C34 4.4(4) . . . . ?
C40 C36 C37 C38 2.0(4) . . . . ?
C41 C35 C36 C37 9.5(5) . . . . ?
C41 C35 C36 C40 -174.0(3) . . . . ?
C41 C42 C43 C44 -0.2(6) . . . . ?
C42 C41 C46 C45 0.3(5) . . . . ?
C42 C43 C44 C45 2.3(6) . . . . ?
C42 C43 C44 C47 -178.1(3) . . . . ?
C43 C44 C45 C46 -3.0(5) . . . . ?
C43 C44 C47 O5 3.4(6) . . . . ?
C43 C44 C47 O6 -175.5(3) . . . . ?
C44 C45 C46 C41 1.7(5) . . . . ?
C45 C44 C47 O5 -176.9(4) . . . . ?
C45 C44 C47 O6 4.2(5) . . . . ?
C46 C41 C42 C43 -1.0(5) . . . . ?
C47 O6 C48 C49 105.1(5) . . . . ?
C47 C44 C45 C46 177.4(3) . . . . ?
C48 O6 C47 O5 -2.5(6) . . . . ?
C48 O6 C47 C44 176.4(3) . . . . ?
